data_1535666
loop_
_publ_author_name
'Huebener, P.'
'Weiss, E.'

_publ_section_title
;
 Enneacoarbnyl di-mue3-thion triiron (2Fe-Fe), C9 Fe3 O9 S2
;
_journal_name_full 'Crystal Structure Communications'
_journal_page_first 331
_journal_page_last 336
_journal_volume 11
_journal_year 1982
_chemical_formula_sum 'C9 Fe3 O9 S2'
_chemical_name_systematic '(S2 (Fe (C O)3)3)'
_space_group_IT_number 2
_symmetry_space_group_name_Hall '-P 1'
_symmetry_space_group_name_H-M 'P -1'
_cell_angle_alpha 93.83
_cell_angle_beta 94.26
_cell_angle_gamma 110.94
_cell_formula_units_Z 2
_cell_length_a 6.805
_cell_length_b 9.124
_cell_length_c 13.13
_cell_volume 755.458
_citation_journal_id_ASTM CSCMCS
_cod_data_source_file Huebener_CSCMCS_1982_98.cif
_cod_data_source_block C9Fe3O9S2
_cod_original_cell_volume 755.4583
_cod_database_code 1535666

loop_
_symmetry_equiv_pos_as_xyz
x,y,z
-x,-y,-z

loop_
_atom_site_label
_atom_site_type_symbol
_atom_site_fract_x
_atom_site_fract_y
_atom_site_fract_z
_atom_site_occupancy
_atom_site_U_iso_or_equiv
O5 O -0.0293 0.321 0.4081 1 0.0
Fe1 Fe 0.4177 0.2629 0.1604 1 0.0
O6 O 0.6445 0.4866 0.4119 1 0.0
Fe3 Fe 0.1324 -0.0856 0.2421 1 0.0
O3 O 0.3173 0.5356 0.1035 1 0.0
S2 S 0.4709 0.0778 0.2511 1 0.0
C1 C 0.6999 0.3789 0.176 1 0.0
C5 C 0.0907 0.2745 0.3807 1 0.0
O4 O 0.2839 0.0247 0.5202 1 0.0
C2 C 0.4058 0.1757 0.0329 1 0.0
C3 C 0.3526 0.4314 0.1258 1 0.0
C9 C 0.2024 -0.224 0.3185 1 0.0
O9 O 0.2473 -0.3105 0.3542 1 0.0
C7 C 0.1067 -0.19 0.1184 1 0.0
C8 C -0.1439 -0.1731 0.2645 1 0.0
C6 C 0.5064 0.3748 0.3813 1 0.0
Fe2 Fe 0.2851 0.1965 0.3381 1 0.0
C4 C 0.2824 0.0891 0.4478 1 0.0
O7 O 0.087 -0.2498 0.038 1 0.0
O2 O 0.3906 0.1161 -0.0477 1 0.0
O8 O -0.3161 -0.2309 0.2755 1 0.0
O1 O 0.8733 0.4499 0.1855 1 0.0
S1 S 0.0843 0.1261 0.1871 1 0.0
